data_4515257
loop_
_publ_author_name
'Lou, Xiaobing'
'Geng, Fushan'
'Hu, Bei'
'Li, Chao'
'Shen, Ming'
'Hu, Bingwen'

_publ_section_title
;
 Reversible High-Voltage N-Redox Chemistry in Metal--Organic Frameworks
 for High-Rate Anion-Intercalation Batteries
;
_journal_issue 1
_journal_name_full 'ACS Applied Energy Materials'
_journal_page_first 413
_journal_paper_doi 10.1021/acsaem.8b01428
_journal_volume 2
_journal_year 2018
_chemical_formula_moiety 'C36 H35 N5 O9 Zn2, 3(C3 H7 N O)'
_chemical_formula_sum 'C45 H56 N8 O12 Zn2'
_chemical_formula_weight 1031.71
_space_group_crystal_system monoclinic
_space_group_IT_number 14
_space_group_name_Hall '-P 2ybc'
_space_group_name_H-M_alt 'P 1 21/c 1'
_atom_sites_solution_hydrogens mixed
_atom_sites_solution_primary dual
_audit_creation_date 2017-11-03
_audit_creation_method
;
Olex2 1.2
(compiled 2017.08.10 svn.r3458 for OlexSys, GUI svn.r5381)
;
_cell_angle_alpha 90
_cell_angle_beta 102.0270(10)
_cell_angle_gamma 90
_cell_formula_units_Z 4
_cell_length_a 15.3952(2)
_cell_length_b 18.0382(2)
_cell_length_c 18.1058(2)
_cell_measurement_reflns_used 24104
_cell_measurement_temperature 100.01(10)
_cell_measurement_theta_max 73.9410
_cell_measurement_theta_min 4.8700
_cell_volume 4917.64(10)
_computing_cell_refinement 'CrysAlisPro 1.171.39.32a (Rigaku OD, 2017)'
_computing_data_collection 'CrysAlisPro 1.171.39.32a (Rigaku OD, 2017)'
_computing_data_reduction 'CrysAlisPro 1.171.39.32a (Rigaku OD, 2017)'
_computing_molecular_graphics 'Olex2 (Dolomanov et al., 2009)'
_computing_publication_material 'Olex2 (Dolomanov et al., 2009)'
_computing_structure_refinement 'ShelXL (Sheldrick, 2015)'
_computing_structure_solution 'ShelXT (Sheldrick, 2015)'
_diffrn_ambient_environment N~2~
_diffrn_ambient_temperature 100.01(10)
_diffrn_detector 'CCD plate'
_diffrn_measured_fraction_theta_full 0.997
_diffrn_measured_fraction_theta_max 0.997
_diffrn_measurement_details
;
List of Runs (angles in degrees, time in seconds):

  # Type    Start    End  Width  t~exp~   \w     \q     \k     \f   Frames
--------------------------------------------------------------------------
  1  \w     49.00  77.00   1.00    2.00    --    0.00  38.00  90.00   28
  2  \w    -39.00  18.00   1.00    2.00    --    0.00 -38.00  30.00   57
  3  \w    -78.00  18.00   1.00    2.00    --    0.00 -38.00 -60.00   96
  4  \w    -13.00  76.00   1.00    2.00    --    0.00  38.00 -90.00   89
  5  \w    -23.00  24.00   1.00    2.00    --    0.00 -19.00  60.00   47
  6  \w    -88.00 -49.00   1.00    2.00    --    0.00 -38.00  30.00   39
  7  \w     23.00  49.00   1.00    5.00    --   95.80 -82.00  30.00   26
  8  \w    100.00 132.00   1.00    5.00    --   95.80  77.00 -90.00   32
  9  \w      8.00 112.00   1.00    5.00    --   95.80 -82.00 120.00  104
 10  \w     82.00 109.00   1.00    5.00    --   95.80 -82.00  60.00   27
 11  \w      7.00 123.00   1.00    5.00    --   95.80 -15.00 -30.00  116
 12  \w      6.00 119.00   1.00    5.00    --   95.80 -61.00-150.00  113
 13  \w     78.00 105.00   1.00    5.00    --   95.80 -82.00 -90.00   27
 14  \w     76.00 103.00   1.00    5.00    --   95.80 -82.00  30.00   27
 15  \w     12.00  38.00   1.00    5.00    --   95.80 -82.00 -90.00   26
 16  \w     94.00 121.00   1.00    5.00    --   95.80 -82.00-180.00   27
 17  \w     14.00  40.00   1.00    5.00    --   95.80 -82.00-180.00   26
 18  \w      9.00  95.00   1.00    5.00    --   95.80 -61.00 120.00   86
 19  \w     11.00 123.00   1.00    5.00    --   95.80 -15.00-150.00  112
 20  \w      7.00 125.00   1.00    5.00    --   95.80 -82.00 -30.00  118
 21  \w     25.00 114.00   1.00    5.00    --   95.80 -61.00 -30.00   89
 22  \w     34.00 102.00   1.00    5.00    --   95.80 -30.00 -30.00   68
 23  \w    120.00 178.00   1.00    5.00    --   95.80  30.00 -30.00   58
 24  \w     91.00 116.00   1.00    5.00    --   95.80 -61.00   0.00   25
 25  \w     22.00 116.00   1.00    5.00    --   95.80 -82.00-150.00   94
 26  \w     74.00  99.00   1.00    5.00    --   95.80 -82.00 150.00   25
 27  \w     92.00 119.00   1.00    5.00    --   95.80  77.00 -60.00   27
;
_diffrn_measurement_device 'four-circle diffractometer'
_diffrn_measurement_device_type 'XtaLAB AFC12 (RINC): Kappa dual home/near'
_diffrn_measurement_method '\w scans'
_diffrn_orient_matrix_type 'CrysAlisPro convention (1999,Acta A55,543-557)'
_diffrn_orient_matrix_UB_11 -0.0102370000
_diffrn_orient_matrix_UB_12 0.0515976000
_diffrn_orient_matrix_UB_13 0.0653916000
_diffrn_orient_matrix_UB_21 0.0926066000
_diffrn_orient_matrix_UB_22 0.0328147000
_diffrn_orient_matrix_UB_23 0.0010763000
_diffrn_orient_matrix_UB_31 -0.0423194000
_diffrn_orient_matrix_UB_32 0.0596296000
_diffrn_orient_matrix_UB_33 -0.0573472000
_diffrn_radiation_monochromator graphite
_diffrn_radiation_probe x-ray
_diffrn_radiation_type CuK\a
_diffrn_radiation_wavelength 1.54184
_diffrn_reflns_av_R_equivalents 0.0466
_diffrn_reflns_av_unetI/netI 0.0307
_diffrn_reflns_Laue_measured_fraction_full 0.997
_diffrn_reflns_Laue_measured_fraction_max 0.997
_diffrn_reflns_limit_h_max 18
_diffrn_reflns_limit_h_min -18
_diffrn_reflns_limit_k_max 21
_diffrn_reflns_limit_k_min -17
_diffrn_reflns_limit_l_max 19
_diffrn_reflns_limit_l_min -21
_diffrn_reflns_number 54987
_diffrn_reflns_point_group_measured_fraction_full 0.997
_diffrn_reflns_point_group_measured_fraction_max 0.997
_diffrn_reflns_theta_full 67.079
_diffrn_reflns_theta_max 67.079
_diffrn_reflns_theta_min 3.498
_diffrn_source 'fine-focus sealed X-ray tube'
_diffrn_source_type 'Enhance (Cu) X-ray Source'
_exptl_absorpt_coefficient_mu 1.765
_exptl_absorpt_correction_T_max 1.00000
_exptl_absorpt_correction_T_min 0.34434
_exptl_absorpt_correction_type multi-scan
_exptl_absorpt_process_details
;
CrysAlisPro 1.171.39.32a (Rigaku Oxford Diffraction, 2017)
Empirical absorption correction using spherical harmonics,
 implemented in SCALE3 ABSPACK scaling algorithm.
;
_exptl_crystal_colour 'clear light colourless'
_exptl_crystal_colour_lustre clear
_exptl_crystal_colour_modifier light
_exptl_crystal_colour_primary colourless
_exptl_crystal_density_diffrn 1.394
_exptl_crystal_description block
_exptl_crystal_F_000 2152
_exptl_crystal_size_max 0.34
_exptl_crystal_size_mid 0.27
_exptl_crystal_size_min 0.25
_refine_diff_density_max 1.039
_refine_diff_density_min -0.651
_refine_diff_density_rms 0.099
_refine_ls_extinction_method none
_refine_ls_goodness_of_fit_ref 1.044
_refine_ls_hydrogen_treatment constr
_refine_ls_matrix_type full
_refine_ls_number_parameters 604
_refine_ls_number_reflns 8768
_refine_ls_number_restraints 0
_refine_ls_restrained_S_all 1.044
_refine_ls_R_factor_all 0.0720
_refine_ls_R_factor_gt 0.0647
_refine_ls_shift/su_max 0.001
_refine_ls_shift/su_mean 0.000
_refine_ls_structure_factor_coef Fsqd
_refine_ls_weighting_details 'w=1/[\s^2^(Fo^2^)+(0.0970P)^2^+13.2650P] where P=(Fo^2^+2Fc^2^)/3'
_refine_ls_weighting_scheme calc
_refine_ls_wR_factor_gt 0.1751
_refine_ls_wR_factor_ref 0.1808
_reflns_Friedel_coverage 0.000
_reflns_number_gt 7635
_reflns_number_total 8768
_reflns_threshold_expression 'I > 2\s(I)'
_cod_data_source_file ae8b01428_si_002.cif
_cod_data_source_block exp_88
_cod_database_code 4515257
_shelx_shelxl_version_number 2016/6
_shelx_space_group_comment
;
The symmetry employed for this shelxl refinement is uniquely defined
by the following loop, which should always be used as a source of
symmetry information in preference to the above space-group names.
They are only intended as comments.
;
_shelx_estimated_absorpt_t_max 0.667
_shelx_estimated_absorpt_t_min 0.585
_reflns_odcompleteness_completeness 99.96
_reflns_odcompleteness_iscentric 1
_reflns_odcompleteness_theta 66.97
_olex2_refinement_description
;
1. Fixed Uiso
 At 1.2 times of:
  All C(H) groups, All N(H) groups
 At 1.5 times of:
  All C(H,H,H) groups
2.a Riding coordinates:
 C38(H38), C40(H40)
2.b Me refined with riding coordinates:
 C32(H32A,H32B,H32C), C33(H33A,H33B,H33C), C35(H35A,H35B,H35C), C36(H36A,H36B,
 H36C), C37(H37A,H37B,H37C), C39(H39A,H39B,H39C), C41(H41A,H41B,H41C), C42(H42A,
 H42B,H42C), C44(H44A,H44B,H44C), C45(H45A,H45B,H45C)
2.c Aromatic/amide H refined with riding coordinates:
 N1(H1), N2(H2), N3(H3), C3(H3A), C6(H6), C8(H8), C9(H9), C10(H10), C11(H11),
 C12(H12), C14(H14), C15(H15), C16(H16), C17(H17), C18(H18), C21(H21), C22(H22),
  C23(H23), C24(H24), C25(H25), C28(H28), C31(H31), C34(H34), C43(H43)
;
_olex2_submission_special_instructions 'No special instructions were received'
_oxdiff_exptl_absorpt_empirical_details
;
Empirical correction (ABSPACK) includes:
- Absorption correction using spherical harmonics
- Frame scaling
;
_oxdiff_exptl_absorpt_empirical_full_max 3.350
_oxdiff_exptl_absorpt_empirical_full_min 0.511

loop_
_space_group_symop_operation_xyz
'x, y, z'
'-x, y+1/2, -z+1/2'
'-x, -y, -z'
'x, -y-1/2, z-1/2'

loop_
_atom_site_label
_atom_site_type_symbol
_atom_site_fract_x
_atom_site_fract_y
_atom_site_fract_z
_atom_site_U_iso_or_equiv
_atom_site_adp_type
_atom_site_occupancy
_atom_site_site_symmetry_order
_atom_site_calc_flag
_atom_site_refinement_flags_posn
Zn1 Zn 0.36338(3) 0.03105(3) 1.08992(3) 0.02208(16) Uani 1 1 d .
Zn2 Zn 0.43638(3) -0.03215(3) 0.92845(3) 0.02143(15) Uani 1 1 d .
O1 O 0.45977(17) -0.38176(15) 1.35793(15) 0.0280(6) Uani 1 1 d .
O2 O 0.60404(17) -0.37647(14) 1.35208(15) 0.0285(6) Uani 1 1 d .
O3 O 0.53222(18) -0.05446(15) 1.13857(15) 0.0294(6) Uani 1 1 d .
O4 O 0.39828(17) -0.04612(14) 1.16709(15) 0.0277(6) Uani 1 1 d .
O5 O 0.23809(19) 0.01148(19) 1.05650(19) 0.0433(8) Uani 1 1 d .
O6 O 0.1939(2) 0.1286(2) 1.0306(3) 0.0726(13) Uani 1 1 d .
O7 O 0.30991(19) -0.01622(17) 0.85838(17) 0.0375(7) Uani 1 1 d .
O8 O 0.37603(17) -0.10705(15) 0.99064(15) 0.0293(6) Uani 1 1 d .
O9 O 0.0644(4) 0.4466(6) 0.8362(4) 0.146(3) Uani 1 1 d .
O10 O 0.5793(6) 0.9819(4) 0.6166(5) 0.146(3) Uani 1 1 d .
O11 O 0.3947(3) 0.1969(2) 0.9821(2) 0.0694(12) Uani 1 1 d .
O12 O 0.43053(16) 0.04484(13) 1.01051(14) 0.0223(5) Uani 1 1 d .
N1 N 0.6484(2) -0.1518(2) 1.20955(19) 0.0319(7) Uani 1 1 d .
H1 H 0.635733 -0.120509 1.173056 0.038 Uiso 1 1 calc R
N2 N 0.3654(2) -0.2569(2) 1.3340(2) 0.0347(8) Uani 1 1 d .
H2 H 0.356782 -0.304055 1.332938 0.042 Uiso 1 1 calc R
N3 N -0.0194(3) -0.1528(3) 1.0233(3) 0.0554(11) Uani 1 1 d .
H3 H -0.062835 -0.174486 0.993526 0.066 Uiso 1 1 calc R
N4 N 0.1627(3) -0.0363(3) 0.8188(2) 0.0511(11) Uani 1 1 d .
N5 N 0.3669(3) -0.2111(2) 1.0574(2) 0.0392(9) Uani 1 1 d .
N6 N 0.4365(6) 0.9978(4) 0.6347(4) 0.101(2) Uani 1 1 d .
N7 N 0.1643(4) 0.4547(5) 0.7620(3) 0.097(2) Uani 1 1 d .
N8 N 0.2938(3) 0.2884(3) 0.9583(3) 0.0672(13) Uani 1 1 d .
C1 C 0.4950(2) -0.1404(2) 1.2260(2) 0.0246(8) Uani 1 1 d .
C2 C 0.5776(2) -0.1786(2) 1.2383(2) 0.0261(8) Uani 1 1 d .
C3 C 0.5828(3) -0.2460(2) 1.2765(2) 0.0276(8) Uani 1 1 d .
H3A H 0.634632 -0.273707 1.281495 0.033 Uiso 1 1 calc R
C4 C 0.5137(2) -0.2741(2) 1.3076(2) 0.0239(7) Uani 1 1 d .
C5 C 0.4348(2) -0.2319(2) 1.3021(2) 0.0263(8) Uani 1 1 d .
C6 C 0.4276(2) -0.1672(2) 1.2597(2) 0.0262(8) Uani 1 1 d .
H6 H 0.375046 -0.140263 1.253375 0.031 Uiso 1 1 calc R
C7 C 0.3082(3) -0.2150(3) 1.3673(3) 0.0470(12) Uani 1 1 d .
C8 C 0.2337(3) -0.2505(4) 1.3842(3) 0.0629(17) Uani 1 1 d .
H8 H 0.225062 -0.300608 1.372988 0.075 Uiso 1 1 calc R
C9 C 0.1733(5) -0.2139(5) 1.4166(4) 0.089(3) Uani 1 1 d .
H9 H 0.123191 -0.238209 1.425359 0.107 Uiso 1 1 calc R
C10 C 0.1878(7) -0.1420(6) 1.4355(5) 0.125(4) Uani 1 1 d .
H10 H 0.148574 -0.117464 1.459778 0.150 Uiso 1 1 calc R
C11 C 0.2603(7) -0.1037(5) 1.4194(5) 0.124(4) Uani 1 1 d .
H11 H 0.267495 -0.053423 1.430408 0.149 Uiso 1 1 calc R
C12 C 0.3226(5) -0.1415(4) 1.3864(3) 0.0724(19) Uani 1 1 d .
H12 H 0.372796 -0.117168 1.377668 0.087 Uiso 1 1 calc R
C13 C 0.7383(3) -0.1702(2) 1.2335(2) 0.0335(9) Uani 1 1 d .
C14 C 0.7925(3) -0.1629(3) 1.1810(3) 0.0398(10) Uani 1 1 d .
H14 H 0.767715 -0.148994 1.131619 0.048 Uiso 1 1 calc R
C15 C 0.8818(3) -0.1762(3) 1.2016(3) 0.0572(14) Uani 1 1 d .
H15 H 0.917094 -0.171779 1.165909 0.069 Uiso 1 1 calc R
C16 C 0.9203(3) -0.1962(4) 1.2751(4) 0.078(2) Uani 1 1 d .
H16 H 0.980954 -0.205578 1.288708 0.094 Uiso 1 1 calc R
C17 C 0.8677(4) -0.2021(4) 1.3277(4) 0.074(2) Uani 1 1 d .
H17 H 0.893129 -0.214354 1.377408 0.089 Uiso 1 1 calc R
C18 C 0.7767(3) -0.1898(3) 1.3067(3) 0.0516(13) Uani 1 1 d .
H18 H 0.741465 -0.194854 1.342356 0.062 Uiso 1 1 calc R
C19 C 0.5269(2) -0.3492(2) 1.3424(2) 0.0260(8) Uani 1 1 d .
C20 C 0.4744(2) -0.0754(2) 1.1744(2) 0.0259(8) Uani 1 1 d .
C21 C 0.0364(3) -0.2745(3) 1.0645(3) 0.0504(12) Uani 1 1 d .
H21 H 0.003344 -0.295421 1.020558 0.061 Uiso 1 1 calc R
C22 C 0.0858(4) -0.3186(3) 1.1197(4) 0.0675(17) Uani 1 1 d .
H22 H 0.085088 -0.369731 1.113160 0.081 Uiso 1 1 calc R
C23 C 0.1362(4) -0.2884(4) 1.1843(3) 0.0715(18) Uani 1 1 d .
H23 H 0.170664 -0.318860 1.220322 0.086 Uiso 1 1 calc R
C24 C 0.1354(4) -0.2127(4) 1.1954(3) 0.0596(14) Uani 1 1 d .
H24 H 0.168499 -0.192179 1.239533 0.071 Uiso 1 1 calc R
C25 C 0.0872(3) -0.1687(3) 1.1429(3) 0.0559(14) Uani 1 1 d .
H25 H 0.086956 -0.117831 1.151257 0.067 Uiso 1 1 calc R
C26 C 0.0368(3) -0.1978(3) 1.0755(3) 0.0501(13) Uani 1 1 d .
C27 C -0.0118(3) -0.0762(3) 1.0146(3) 0.0452(11) Uani 1 1 d .
C28 C 0.0714(3) -0.0437(3) 1.0308(3) 0.0446(11) Uani 1 1 d .
H28 H 0.120017 -0.072969 1.051972 0.053 Uiso 1 1 calc R
C29 C 0.0857(3) 0.0297(3) 1.0171(3) 0.0393(10) Uani 1 1 d .
C30 C 0.1787(3) 0.0599(3) 1.0344(3) 0.0421(11) Uani 1 1 d .
C31 C 0.2379(3) -0.0360(3) 0.8704(3) 0.0438(11) Uani 1 1 d .
H31 H 0.235809 -0.051883 0.918907 0.053 Uiso 1 1 calc R
C32 C 0.1618(4) -0.0121(4) 0.7421(3) 0.0642(16) Uani 1 1 d .
H32A H 0.102497 -0.015833 0.712397 0.096 Uiso 1 1 calc R
H32B H 0.181420 0.038432 0.742692 0.096 Uiso 1 1 calc R
H32C H 0.200757 -0.042982 0.720441 0.096 Uiso 1 1 calc R
C33 C 0.0793(4) -0.0600(5) 0.8366(4) 0.082(2) Uani 1 1 d .
H33A H 0.032819 -0.056311 0.792238 0.123 Uiso 1 1 calc R
H33B H 0.084467 -0.110525 0.853683 0.123 Uiso 1 1 calc R
H33C H 0.065420 -0.028939 0.875591 0.123 Uiso 1 1 calc R
C34 C 0.4053(3) -0.1681(2) 1.0146(2) 0.0301(8) Uani 1 1 d .
H34 H 0.457335 -0.184826 1.001822 0.036 Uiso 1 1 calc R
C35 C 0.4042(4) -0.2827(3) 1.0831(3) 0.0581(15) Uani 1 1 d .
H35A H 0.367676 -0.305957 1.113353 0.087 Uiso 1 1 calc R
H35B H 0.406549 -0.313381 1.040259 0.087 Uiso 1 1 calc R
H35C H 0.463118 -0.276027 1.112722 0.087 Uiso 1 1 calc R
C36 C 0.2847(3) -0.1894(3) 1.0789(3) 0.0474(12) Uani 1 1 d .
H36A H 0.266967 -0.227373 1.109832 0.071 Uiso 1 1 calc R
H36B H 0.293697 -0.143746 1.106743 0.071 Uiso 1 1 calc R
H36C H 0.239123 -0.182664 1.034354 0.071 Uiso 1 1 calc R
C37 C 0.2296(8) 0.5017(7) 0.7438(5) 0.129(4) Uani 1 1 d .
H37A H 0.255966 0.478618 0.706021 0.194 Uiso 1 1 calc R
H37B H 0.202868 0.547855 0.724699 0.194 Uiso 1 1 calc R
H37C H 0.274578 0.510863 0.788219 0.194 Uiso 1 1 calc R
C38 C 0.1199(6) 0.4756(10) 0.8126(5) 0.170(7) Uani 1 1 d .
H38 H 0.135805 0.523492 0.834381 0.204 Uiso 1 1 d R
C39 C 0.1645(12) 0.3850(6) 0.7238(7) 0.191(7) Uani 1 1 d .
H39A H 0.204630 0.387604 0.689804 0.287 Uiso 1 1 calc R
H39B H 0.183334 0.346551 0.760263 0.287 Uiso 1 1 calc R
H39C H 0.105723 0.374342 0.695872 0.287 Uiso 1 1 calc R
C40 C 0.3353(4) 0.2257(4) 0.9929(3) 0.0638(16) Uani 1 1 d .
H40 H 0.309444 0.204990 1.032226 0.077 Uiso 1 1 d R
C41 C 0.3293(5) 0.3246(4) 0.9007(5) 0.083(2) Uani 1 1 d .
H41A H 0.293278 0.366889 0.882407 0.125 Uiso 1 1 calc R
H41B H 0.388930 0.340468 0.921178 0.125 Uiso 1 1 calc R
H41C H 0.329315 0.290725 0.859793 0.125 Uiso 1 1 calc R
C42 C 0.2106(5) 0.3155(5) 0.9740(5) 0.091(2) Uani 1 1 d .
H42A H 0.192566 0.359341 0.944633 0.136 Uiso 1 1 calc R
H42B H 0.165698 0.278075 0.960912 0.136 Uiso 1 1 calc R
H42C H 0.218446 0.327117 1.026697 0.136 Uiso 1 1 calc R
C43 C 0.5199(7) 0.9677(4) 0.6509(6) 0.095(3) Uani 1 1 d .
H43 H 0.532808 0.934106 0.690619 0.114 Uiso 1 1 calc R
C44 C 0.4148(9) 1.0558(7) 0.5786(5) 0.145(5) Uani 1 1 d .
H44A H 0.353997 1.070412 0.574320 0.217 Uiso 1 1 calc R
H44B H 0.452822 1.097708 0.593508 0.217 Uiso 1 1 calc R
H44C H 0.423176 1.037709 0.530671 0.217 Uiso 1 1 calc R
C45 C 0.3767(6) 0.9761(5) 0.6785(5) 0.100(3) Uani 1 1 d .
H45A H 0.321131 1.001168 0.661323 0.150 Uiso 1 1 calc R
H45B H 0.367573 0.923523 0.674156 0.150 Uiso 1 1 calc R
H45C H 0.400093 0.988729 0.730369 0.150 Uiso 1 1 calc R

loop_
_atom_site_aniso_label
_atom_site_aniso_U_11
_atom_site_aniso_U_22
_atom_site_aniso_U_33
_atom_site_aniso_U_23
_atom_site_aniso_U_13
_atom_site_aniso_U_12
Zn1 0.0171(3) 0.0233(3) 0.0258(3) 0.00004(19) 0.00415(19) -0.00036(17)
Zn2 0.0180(3) 0.0224(3) 0.0238(3) -0.00003(18) 0.00402(19) 0.00035(17)
O1 0.0235(13) 0.0309(14) 0.0286(13) 0.0065(11) 0.0032(10) -0.0024(11)
O2 0.0265(14) 0.0276(14) 0.0327(14) 0.0065(11) 0.0091(11) 0.0030(11)
O3 0.0293(14) 0.0297(14) 0.0304(14) 0.0091(11) 0.0092(11) 0.0024(11)
O4 0.0270(14) 0.0262(13) 0.0294(14) 0.0036(11) 0.0049(11) 0.0033(11)
O5 0.0211(14) 0.0506(19) 0.058(2) -0.0084(16) 0.0074(13) 0.0008(13)
O6 0.0341(19) 0.067(3) 0.108(3) 0.025(2) -0.004(2) -0.0041(18)
O7 0.0241(15) 0.0413(16) 0.0430(17) 0.0047(13) -0.0026(12) 0.0002(12)
O8 0.0267(13) 0.0293(14) 0.0324(14) 0.0020(12) 0.0071(11) -0.0029(11)
O9 0.080(4) 0.269(10) 0.093(4) 0.032(5) 0.028(4) -0.023(5)
O10 0.175(8) 0.124(6) 0.167(7) -0.023(5) 0.099(7) 0.002(5)
O11 0.078(3) 0.046(2) 0.074(3) 0.0042(19) -0.005(2) 0.031(2)
O12 0.0184(12) 0.0232(12) 0.0250(12) -0.0007(10) 0.0041(10) 0.0010(9)
N1 0.0241(16) 0.0385(19) 0.0349(18) 0.0134(15) 0.0101(14) 0.0032(14)
N2 0.0272(17) 0.040(2) 0.0400(19) 0.0148(16) 0.0149(15) 0.0052(15)
N3 0.032(2) 0.056(3) 0.073(3) 0.012(2) -0.001(2) 0.0017(19)
N4 0.031(2) 0.069(3) 0.048(2) -0.009(2) -0.0030(18) -0.0005(19)
N5 0.048(2) 0.0349(19) 0.0340(19) 0.0013(15) 0.0074(16) -0.0132(16)
N6 0.154(7) 0.085(4) 0.066(4) 0.001(3) 0.029(4) 0.036(5)
N7 0.069(4) 0.166(7) 0.058(3) -0.002(4) 0.016(3) 0.002(4)
N8 0.056(3) 0.065(3) 0.077(3) 0.005(3) 0.007(3) 0.013(2)
C1 0.0250(18) 0.0243(18) 0.0242(18) 0.0019(15) 0.0043(15) 0.0013(14)
C2 0.0246(18) 0.031(2) 0.0234(18) 0.0015(15) 0.0063(14) 0.0001(15)
C3 0.0250(19) 0.032(2) 0.0266(19) 0.0038(16) 0.0076(15) 0.0014(15)
C4 0.0216(17) 0.0271(19) 0.0224(17) 0.0014(15) 0.0034(14) 0.0014(14)
C5 0.0248(18) 0.033(2) 0.0224(18) 0.0012(15) 0.0073(15) -0.0002(15)
C6 0.0244(18) 0.0284(19) 0.0260(18) 0.0042(15) 0.0055(15) 0.0042(15)
C7 0.044(3) 0.063(3) 0.040(2) 0.025(2) 0.022(2) 0.029(2)
C8 0.035(3) 0.109(5) 0.051(3) 0.040(3) 0.021(2) 0.024(3)
C9 0.070(4) 0.128(7) 0.084(5) 0.059(5) 0.052(4) 0.059(5)
C10 0.151(8) 0.145(8) 0.116(7) 0.071(6) 0.111(7) 0.092(7)
C11 0.206(11) 0.084(5) 0.118(7) 0.048(5) 0.117(7) 0.082(6)
C12 0.108(5) 0.068(4) 0.058(3) 0.020(3) 0.055(4) 0.036(4)
C13 0.026(2) 0.038(2) 0.039(2) 0.0067(18) 0.0103(17) -0.0006(17)
C14 0.033(2) 0.048(3) 0.042(2) -0.002(2) 0.0144(19) -0.0043(19)
C15 0.038(3) 0.071(4) 0.068(4) -0.003(3) 0.025(3) -0.007(2)
C16 0.022(2) 0.122(6) 0.091(5) 0.032(4) 0.013(3) -0.002(3)
C17 0.035(3) 0.112(5) 0.069(4) 0.036(4) -0.001(3) 0.001(3)
C18 0.029(2) 0.082(4) 0.044(3) 0.018(3) 0.008(2) -0.004(2)
C19 0.0278(19) 0.0284(19) 0.0222(18) -0.0011(15) 0.0056(15) -0.0007(15)
C20 0.0264(19) 0.0275(19) 0.0234(18) -0.0021(15) 0.0040(15) -0.0027(15)
C21 0.044(3) 0.059(3) 0.050(3) 0.012(2) 0.014(2) 0.005(2)
C22 0.083(4) 0.051(3) 0.065(4) 0.027(3) 0.007(3) 0.007(3)
C23 0.075(4) 0.080(4) 0.056(4) 0.037(3) 0.006(3) -0.003(3)
C24 0.046(3) 0.073(4) 0.060(3) 0.014(3) 0.011(3) -0.007(3)
C25 0.033(2) 0.059(3) 0.074(4) 0.011(3) 0.010(2) -0.001(2)
C26 0.030(2) 0.055(3) 0.065(3) 0.025(3) 0.011(2) 0.002(2)
C27 0.030(2) 0.051(3) 0.051(3) 0.013(2) -0.001(2) -0.002(2)
C28 0.025(2) 0.051(3) 0.052(3) 0.003(2) -0.0038(19) 0.0101(19)
C29 0.020(2) 0.060(3) 0.037(2) 0.007(2) 0.0031(17) -0.0011(18)
C30 0.021(2) 0.063(3) 0.041(2) 0.011(2) 0.0049(18) -0.004(2)
C31 0.030(2) 0.061(3) 0.039(2) -0.008(2) 0.0024(19) 0.002(2)
C32 0.071(4) 0.062(3) 0.049(3) -0.002(3) -0.011(3) -0.010(3)
C33 0.031(3) 0.145(7) 0.068(4) -0.026(4) 0.008(3) -0.004(3)
C34 0.032(2) 0.032(2) 0.0271(19) -0.0028(16) 0.0063(16) -0.0068(16)
C35 0.092(4) 0.032(2) 0.048(3) 0.009(2) 0.011(3) -0.009(3)
C36 0.040(3) 0.063(3) 0.042(3) -0.004(2) 0.016(2) -0.022(2)
C37 0.147(9) 0.181(10) 0.064(5) -0.004(6) 0.030(6) -0.053(8)
C38 0.065(5) 0.38(2) 0.063(5) 0.013(8) 0.016(4) -0.006(9)
C39 0.37(2) 0.094(8) 0.119(9) 0.013(7) 0.060(12) 0.003(11)
C40 0.039(3) 0.090(5) 0.060(3) 0.011(3) 0.004(3) -0.007(3)
C41 0.086(5) 0.053(4) 0.122(6) 0.025(4) 0.049(5) 0.002(3)
C42 0.071(5) 0.097(6) 0.101(6) -0.008(5) 0.013(4) 0.026(4)
C43 0.113(7) 0.073(5) 0.097(6) -0.005(4) 0.017(5) 0.021(5)
C44 0.199(13) 0.135(9) 0.080(6) 0.008(6) -0.016(7) 0.032(9)
C45 0.115(7) 0.106(6) 0.082(5) -0.038(5) 0.027(5) -0.019(5)

loop_
_atom_type_symbol
_atom_type_description
_atom_type_scat_dispersion_real
_atom_type_scat_dispersion_imag
_atom_type_scat_source
C C 0.0181 0.0091 'International Tables Vol C Tables 4.2.6.8 and 6.1.1.4'
H H 0.0000 0.0000 'International Tables Vol C Tables 4.2.6.8 and 6.1.1.4'
N N 0.0311 0.0180 'International Tables Vol C Tables 4.2.6.8 and 6.1.1.4'
O O 0.0492 0.0322 'International Tables Vol C Tables 4.2.6.8 and 6.1.1.4'
Zn Zn -1.5491 0.6778 'International Tables Vol C Tables 4.2.6.8 and 6.1.1.4'

loop_
_geom_angle_atom_site_label_1
_geom_angle_atom_site_label_2
_geom_angle_atom_site_label_3
_geom_angle
_geom_angle_site_symmetry_1
_geom_angle_site_symmetry_3
O4 Zn1 O2 102.60(11) . 2_657
O5 Zn1 O2 116.53(12) . 2_657
O5 Zn1 O4 101.57(13) . .
O5 Zn1 O12 116.11(12) . .
O12 Zn1 O2 99.71(11) . 2_657
O12 Zn1 O4 120.33(10) . .
O1 Zn2 Zn2 128.62(7) 4 3_657
O1 Zn2 O3 96.34(11) 4 3_657
O1 Zn2 O7 89.36(11) 4 .
O1 Zn2 O8 90.08(11) 4 .
O1 Zn2 O12 88.14(10) 4 3_657
O3 Zn2 Zn2 91.31(8) 3_657 3_657
O3 Zn2 O7 81.12(11) 3_657 .
O3 Zn2 O8 166.73(11) 3_657 .
O3 Zn2 O12 93.87(10) 3_657 3_657
O7 Zn2 Zn2 141.97(9) . 3_657
O7 Zn2 O12 174.13(11) . 3_657
O8 Zn2 Zn2 93.74(8) . 3_657
O8 Zn2 O7 87.36(11) . .
O8 Zn2 O12 97.95(10) . 3_657
O12 Zn2 Zn2 40.58(7) 3_657 3_657
O12 Zn2 Zn2 42.49(7) . 3_657
O12 Zn2 O1 170.45(10) . 4
O12 Zn2 O3 87.99(11) . 3_657
O12 Zn2 O7 99.74(11) . .
O12 Zn2 O8 87.48(10) . .
O12 Zn2 O12 83.07(10) . 3_657
C19 O1 Zn2 137.0(2) . 4_556
C19 O2 Zn1 121.9(2) . 2_647
C20 O3 Zn2 142.4(3) . 3_657
C20 O4 Zn1 118.6(2) . .
C30 O5 Zn1 125.5(3) . .
C31 O7 Zn2 127.5(3) . .
C34 O8 Zn2 126.5(3) . .
Zn1 O12 Zn2 101.77(11) . 3_657
Zn1 O12 Zn2 123.86(12) . .
Zn2 O12 Zn2 96.94(10) . 3_657
C2 N1 H1 116.4 . .
C2 N1 C13 127.1(3) . .
C13 N1 H1 116.4 . .
C5 N2 H2 116.0 . .
C7 N2 H2 116.0 . .
C7 N2 C5 127.9(4) . .
C26 N3 H3 116.8 . .
C27 N3 H3 116.8 . .
C27 N3 C26 126.4(5) . .
C31 N4 C32 120.4(5) . .
C31 N4 C33 121.8(5) . .
C33 N4 C32 117.8(5) . .
C34 N5 C35 121.1(4) . .
C34 N5 C36 121.4(4) . .
C35 N5 C36 117.5(4) . .
C43 N6 C44 120.4(9) . .
C43 N6 C45 118.0(8) . .
C45 N6 C44 121.3(9) . .
C37 N7 C39 110.0(9) . .
C38 N7 C37 119.5(11) . .
C38 N7 C39 130.1(12) . .
C40 N8 C41 119.6(5) . .
C40 N8 C42 121.9(6) . .
C41 N8 C42 118.3(6) . .
C2 C1 C20 123.0(3) . .
C6 C1 C2 119.1(3) . .
C6 C1 C20 117.7(3) . .
N1 C2 C1 121.3(3) . .
N1 C2 C3 121.4(3) . .
C3 C2 C1 117.2(3) . .
C2 C3 H3A 118.5 . .
C2 C3 C4 123.1(4) . .
C4 C3 H3A 118.5 . .
C3 C4 C5 119.4(3) . .
C3 C4 C19 116.9(3) . .
C5 C4 C19 123.7(3) . .
N2 C5 C4 121.2(3) . .
C6 C5 N2 121.5(3) . .
C6 C5 C4 117.2(3) . .
C1 C6 H6 118.3 . .
C5 C6 C1 123.5(3) . .
C5 C6 H6 118.3 . .
N2 C7 C8 117.9(5) . .
C12 C7 N2 123.3(5) . .
C12 C7 C8 118.8(5) . .
C7 C8 H8 118.9 . .
C9 C8 C7 122.2(7) . .
C9 C8 H8 118.9 . .
C8 C9 H9 120.6 . .
C10 C9 C8 118.8(8) . .
C10 C9 H9 120.6 . .
C9 C10 H10 119.3 . .
C9 C10 C11 121.4(7) . .
C11 C10 H10 119.3 . .
C10 C11 H11 120.2 . .
C10 C11 C12 119.7(9) . .
C12 C11 H11 120.2 . .
C7 C12 C11 119.0(7) . .
C7 C12 H12 120.5 . .
C11 C12 H12 120.5 . .
C14 C13 N1 117.3(4) . .
C18 C13 N1 123.8(4) . .
C18 C13 C14 118.7(4) . .
C13 C14 H14 119.8 . .
C15 C14 C13 120.5(5) . .
C15 C14 H14 119.8 . .
C14 C15 H15 119.6 . .
C14 C15 C16 120.7(5) . .
C16 C15 H15 119.6 . .
C15 C16 H16 120.4 . .
C17 C16 C15 119.3(5) . .
C17 C16 H16 120.4 . .
C16 C17 H17 119.9 . .
C16 C17 C18 120.2(5) . .
C18 C17 H17 119.9 . .
C13 C18 C17 120.6(5) . .
C13 C18 H18 119.7 . .
C17 C18 H18 119.7 . .
O1 C19 C4 118.0(3) . .
O2 C19 O1 125.0(4) . .
O2 C19 C4 116.9(3) . .
O3 C20 O4 123.8(3) . .
O3 C20 C1 118.5(3) . .
O4 C20 C1 117.7(3) . .
C22 C21 H21 120.6 . .
C22 C21 C26 118.8(6) . .
C26 C21 H21 120.6 . .
C21 C22 H22 119.4 . .
C23 C22 C21 121.2(6) . .
C23 C22 H22 119.4 . .
C22 C23 H23 120.2 . .
C22 C23 C24 119.7(6) . .
C24 C23 H23 120.2 . .
C23 C24 H24 119.9 . .
C25 C24 C23 120.2(6) . .
C25 C24 H24 119.9 . .
C24 C25 H25 119.3 . .
C24 C25 C26 121.3(6) . .
C26 C25 H25 119.3 . .
N3 C26 C25 121.5(5) . .
C21 C26 N3 119.5(5) . .
C21 C26 C25 118.7(5) . .
N3 C27 C29 123.0(4) . 3_557
C28 C27 N3 119.4(4) . .
C28 C27 C29 117.3(4) . 3_557
C27 C28 H28 118.5 . .
C29 C28 C27 123.1(4) . .
C29 C28 H28 118.5 . .
C27 C29 C30 120.9(4) 3_557 .
C28 C29 C27 119.6(4) . 3_557
C28 C29 C30 119.5(4) . .
O5 C30 C29 114.1(4) . .
O6 C30 O5 124.2(4) . .
O6 C30 C29 121.5(4) . .
O7 C31 N4 124.3(5) . .
O7 C31 H31 117.9 . .
N4 C31 H31 117.9 . .
N4 C32 H32A 109.5 . .
N4 C32 H32B 109.5 . .
N4 C32 H32C 109.5 . .
H32A C32 H32B 109.5 . .
H32A C32 H32C 109.5 . .
H32B C32 H32C 109.5 . .
N4 C33 H33A 109.5 . .
N4 C33 H33B 109.5 . .
N4 C33 H33C 109.5 . .
H33A C33 H33B 109.5 . .
H33A C33 H33C 109.5 . .
H33B C33 H33C 109.5 . .
O8 C34 N5 123.8(4) . .
O8 C34 H34 118.1 . .
N5 C34 H34 118.1 . .
N5 C35 H35A 109.5 . .
N5 C35 H35B 109.5 . .
N5 C35 H35C 109.5 . .
H35A C35 H35B 109.5 . .
H35A C35 H35C 109.5 . .
H35B C35 H35C 109.5 . .
N5 C36 H36A 109.5 . .
N5 C36 H36B 109.5 . .
N5 C36 H36C 109.5 . .
H36A C36 H36B 109.5 . .
H36A C36 H36C 109.5 . .
H36B C36 H36C 109.5 . .
N7 C37 H37A 109.5 . .
N7 C37 H37B 109.5 . .
N7 C37 H37C 109.5 . .
H37A C37 H37B 109.5 . .
H37A C37 H37C 109.5 . .
H37B C37 H37C 109.5 . .
O9 C38 N7 131.5(16) . .
O9 C38 H38 113.5 . .
N7 C38 H38 115.0 . .
N7 C39 H39A 109.5 . .
N7 C39 H39B 109.5 . .
N7 C39 H39C 109.5 . .
H39A C39 H39B 109.5 . .
H39A C39 H39C 109.5 . .
H39B C39 H39C 109.5 . .
O11 C40 N8 128.6(6) . .
O11 C40 H40 115.9 . .
N8 C40 H40 115.5 . .
N8 C41 H41A 109.5 . .
N8 C41 H41B 109.5 . .
N8 C41 H41C 109.5 . .
H41A C41 H41B 109.5 . .
H41A C41 H41C 109.5 . .
H41B C41 H41C 109.5 . .
N8 C42 H42A 109.5 . .
N8 C42 H42B 109.5 . .
N8 C42 H42C 109.5 . .
H42A C42 H42B 109.5 . .
H42A C42 H42C 109.5 . .
H42B C42 H42C 109.5 . .
O10 C43 N6 124.8(10) . .
O10 C43 H43 117.6 . .
N6 C43 H43 117.6 . .
N6 C44 H44A 109.5 . .
N6 C44 H44B 109.5 . .
N6 C44 H44C 109.5 . .
H44A C44 H44B 109.5 . .
H44A C44 H44C 109.5 . .
H44B C44 H44C 109.5 . .
N6 C45 H45A 109.5 . .
N6 C45 H45B 109.5 . .
N6 C45 H45C 109.5 . .
H45A C45 H45B 109.5 . .
H45A C45 H45C 109.5 . .
H45B C45 H45C 109.5 . .

loop_
_geom_bond_atom_site_label_1
_geom_bond_atom_site_label_2
_geom_bond_distance
_geom_bond_site_symmetry_2
Zn1 O2 1.979(3) 2_657
Zn1 O4 1.966(3) .
Zn1 O5 1.930(3) .
Zn1 O12 1.954(3) .
Zn2 Zn2 3.1277(9) 3_657
Zn2 O1 2.089(3) 4
Zn2 O3 2.096(3) 3_657
Zn2 O7 2.110(3) .
Zn2 O8 2.096(3) .
Zn2 O12 2.128(2) 3_657
Zn2 O12 2.049(2) .
O1 C19 1.269(5) .
O2 C19 1.264(5) .
O3 C20 1.263(5) .
O4 C20 1.268(5) .
O5 C30 1.268(6) .
O6 C30 1.265(6) .
O7 C31 1.227(6) .
O8 C34 1.234(5) .
O9 C38 1.158(12) .
O10 C43 1.234(11) .
O11 C40 1.103(7) .
N1 H1 0.8600 .
N1 C2 1.390(5) .
N1 C13 1.400(5) .
N2 H2 0.8600 .
N2 C5 1.392(5) .
N2 C7 1.390(6) .
N3 H3 0.8600 .
N3 C26 1.400(6) .
N3 C27 1.398(7) .
N4 C31 1.327(6) .
N4 C32 1.453(7) .
N4 C33 1.453(7) .
N5 C34 1.318(5) .
N5 C35 1.450(6) .
N5 C36 1.454(6) .
N6 C43 1.369(11) .
N6 C44 1.448(11) .
N6 C45 1.392(11) .
N7 C37 1.407(11) .
N7 C38 1.308(12) .
N7 C39 1.434(13) .
N8 C40 1.384(8) .
N8 C41 1.431(8) .
N8 C42 1.454(8) .
C1 C2 1.421(5) .
C1 C6 1.395(5) .
C1 C20 1.491(5) .
C2 C3 1.394(5) .
C3 H3A 0.9300 .
C3 C4 1.397(5) .
C4 C5 1.419(5) .
C4 C19 1.491(5) .
C5 C6 1.390(5) .
C6 H6 0.9300 .
C7 C8 1.401(7) .
C7 C12 1.377(9) .
C8 H8 0.9300 .
C8 C9 1.367(8) .
C9 H9 0.9300 .
C9 C10 1.348(14) .
C10 H10 0.9300 .
C10 C11 1.395(14) .
C11 H11 0.9300 .
C11 C12 1.407(8) .
C12 H12 0.9300 .
C13 C14 1.396(6) .
C13 C18 1.381(6) .
C14 H14 0.9300 .
C14 C15 1.369(7) .
C15 H15 0.9300 .
C15 C16 1.387(9) .
C16 H16 0.9300 .
C16 C17 1.376(9) .
C17 H17 0.9300 .
C17 C18 1.391(7) .
C18 H18 0.9300 .
C21 H21 0.9300 .
C21 C22 1.375(7) .
C21 C26 1.398(8) .
C22 H22 0.9300 .
C22 C23 1.374(9) .
C23 H23 0.9300 .
C23 C24 1.382(9) .
C24 H24 0.9300 .
C24 C25 1.338(8) .
C25 H25 0.9300 .
C25 C26 1.404(8) .
C27 C28 1.384(7) .
C27 C29 1.434(6) 3_557
C28 H28 0.9300 .
C28 C29 1.374(7) .
C29 C30 1.503(6) .
C31 H31 0.9300 .
C32 H32A 0.9600 .
C32 H32B 0.9600 .
C32 H32C 0.9600 .
C33 H33A 0.9600 .
C33 H33B 0.9600 .
C33 H33C 0.9600 .
C34 H34 0.9300 .
C35 H35A 0.9600 .
C35 H35B 0.9600 .
C35 H35C 0.9600 .
C36 H36A 0.9600 .
C36 H36B 0.9600 .
C36 H36C 0.9600 .
C37 H37A 0.9600 .
C37 H37B 0.9600 .
C37 H37C 0.9600 .
C38 H38 0.9599 .
C39 H39A 0.9600 .
C39 H39B 0.9600 .
C39 H39C 0.9600 .
C40 H40 0.9602 .
C41 H41A 0.9600 .
C41 H41B 0.9600 .
C41 H41C 0.9600 .
C42 H42A 0.9600 .
C42 H42B 0.9600 .
C42 H42C 0.9600 .
C43 H43 0.9300 .
C44 H44A 0.9600 .
C44 H44B 0.9600 .
C44 H44C 0.9600 .
C45 H45A 0.9600 .
C45 H45B 0.9600 .
C45 H45C 0.9600 .

loop_
_smtbx_masks_void_nr
_smtbx_masks_void_average_x
_smtbx_masks_void_average_y
_smtbx_masks_void_average_z
_smtbx_masks_void_volume
_smtbx_masks_void_count_electrons
1 0.000 0.000 0.500 139.1 33.1
2 0.000 0.500 0.000 139.1 33.1
